data_4507908
loop_
_publ_author_name
'Dong, Ming-Ming'
'He, Lu-Lu'
'Fan, Ya-Juan'
'Zang, Shuang-Quan'
'Hou, Hong-Wei'
'Mak, Thomas C. W.'

_publ_section_title
;
 Seven Copper Coordination Polymers Based on 5-Iodo-Isophthalic Acid:
 Halogen-Related Bonding and N-Donor Auxiliary Ligands Modulating Effect
;
_journal_issue 8
_journal_name_full 'Crystal Growth &amp; Design'
_journal_page_first 3353
_journal_paper_doi 10.1021/cg400033s
_journal_volume 13
_journal_year 2013
_chemical_formula_moiety 'C22 H17 Cu I N4 O4'
_chemical_formula_sum 'C22 H17 Cu I N4 O4'
_chemical_formula_weight 591.84
_chemical_name_systematic
;

 ?

;
_space_group_IT_number 2
_symmetry_cell_setting triclinic
_symmetry_space_group_name_Hall '-P 1'
_symmetry_space_group_name_H-M 'P -1'
_atom_sites_solution_hydrogens geom
_atom_sites_solution_primary direct
_atom_sites_solution_secondary difmap
_audit_creation_method SHELXL-97
_cell_angle_alpha 79.008(15)
_cell_angle_beta 78.226(15)
_cell_angle_gamma 62.978(18)
_cell_formula_units_Z 2
_cell_length_a 9.4993(18)
_cell_length_b 9.9848(18)
_cell_length_c 13.335(2)
_cell_measurement_reflns_used 1620
_cell_measurement_temperature 296(2)
_cell_measurement_theta_max 29.2599
_cell_measurement_theta_min 2.9250
_cell_volume 1096.0(4)
_computing_cell_refinement 'Bruker SMART'
_computing_data_collection 'Bruker SMART'
_computing_data_reduction 'Bruker SAINT'
_computing_molecular_graphics 'Bruker SHELXTL'
_computing_publication_material 'Bruker SHELXTL'
_computing_structure_refinement 'SHELXL-97 (Sheldrick, 1997)'
_computing_structure_solution 'SHELXS-97 (Sheldrick, 1990)'
_diffrn_ambient_temperature 296(2)
_diffrn_measured_fraction_theta_full 0.998
_diffrn_measured_fraction_theta_max 0.998
_diffrn_measurement_device_type 'Bruker Smart APEXII CCD area detector'
_diffrn_measurement_method '\w scans'
_diffrn_radiation_monochromator graphite
_diffrn_radiation_source 'fine-focus sealed tube'
_diffrn_radiation_type MoK\a
_diffrn_radiation_wavelength 0.71073
_diffrn_reflns_av_R_equivalents 0.0637
_diffrn_reflns_av_sigmaI/netI 0.0964
_diffrn_reflns_limit_h_max 11
_diffrn_reflns_limit_h_min -11
_diffrn_reflns_limit_k_max 11
_diffrn_reflns_limit_k_min -11
_diffrn_reflns_limit_l_max 15
_diffrn_reflns_limit_l_min -15
_diffrn_reflns_number 8154
_diffrn_reflns_theta_full 25.00
_diffrn_reflns_theta_max 25.00
_diffrn_reflns_theta_min 2.93
_diffrn_standards_number 0
_exptl_absorpt_coefficient_mu 2.442
_exptl_absorpt_correction_T_max 0.6541
_exptl_absorpt_correction_T_min 0.6281
_exptl_absorpt_correction_type multi-scan
_exptl_absorpt_process_details 'SADABS(Bruker, 2009)'
_exptl_crystal_colour blue
_exptl_crystal_density_diffrn 1.793
_exptl_crystal_density_method 'not measured'
_exptl_crystal_description block
_exptl_crystal_F_000 582
_exptl_crystal_size_max 0.21
_exptl_crystal_size_mid 0.20
_exptl_crystal_size_min 0.19
_refine_diff_density_max 2.317
_refine_diff_density_min -0.643
_refine_diff_density_rms 0.199
_refine_ls_extinction_method none
_refine_ls_goodness_of_fit_ref 1.034
_refine_ls_hydrogen_treatment constr
_refine_ls_matrix_type full
_refine_ls_number_parameters 277
_refine_ls_number_reflns 3838
_refine_ls_number_restraints 1
_refine_ls_restrained_S_all 1.034
_refine_ls_R_factor_all 0.1069
_refine_ls_R_factor_gt 0.0758
_refine_ls_shift/su_max 0.001
_refine_ls_shift/su_mean 0.000
_refine_ls_structure_factor_coef Fsqd
_refine_ls_weighting_details 'calc w=1/[\s^2^(Fo^2^)+(0.1004P)^2^+3.5152P] where P=(Fo^2^+2Fc^2^)/3'
_refine_ls_weighting_scheme calc
_refine_ls_wR_factor_gt 0.1859
_refine_ls_wR_factor_ref 0.2008
_reflns_number_gt 2715
_reflns_number_total 3838
_reflns_threshold_expression >2sigma(I)
_cod_data_source_file cg400033s_si_002.cif
_cod_data_source_block Compound4
_cod_original_cell_volume 1096.1(3)
_cod_database_code 4507908

loop_
_symmetry_equiv_pos_as_xyz
'x, y, z'
'-x, -y, -z'

loop_
_atom_site_label
_atom_site_type_symbol
_atom_site_fract_x
_atom_site_fract_y
_atom_site_fract_z
_atom_site_U_iso_or_equiv
_atom_site_adp_type
_atom_site_occupancy
_atom_site_symmetry_multiplicity
_atom_site_calc_flag
_atom_site_refinement_flags
Cu1 Cu 0.18117(12) 0.34314(12) 0.60783(8) 0.0251(3) Uani 1 1 d .
N1 N 0.3190(9) 0.4047(9) 0.4955(6) 0.0283(19) Uani 1 1 d .
N2 N 0.5282(9) 0.3918(9) 0.3826(6) 0.0315(19) Uani 1 1 d .
N3 N 1.0428(9) 0.2761(8) -0.2819(6) 0.0288(14) Uani 1 1 d .
N4 N 0.8331(11) 0.2763(9) -0.1732(7) 0.0415(18) Uani 1 1 d .
I1 I -0.20240(9) 0.80314(8) 1.00841(5) 0.0476(3) Uani 1 1 d .
O1 O 0.0359(8) 0.5534(6) 0.6410(5) 0.0337(17) Uani 1 1 d .
O2 O -0.0866(8) 0.7183(8) 0.5109(5) 0.0379(17) Uani 1 1 d .
O3 O -0.6132(8) 1.2592(7) 0.7450(5) 0.0381(18) Uani 1 1 d .
O4 O -0.6321(7) 1.1407(7) 0.6258(5) 0.0265(15) Uani 1 1 d U
C1 C -0.1490(11) 0.7537(10) 0.7833(7) 0.029(2) Uani 1 1 d .
H1 H -0.0602 0.6672 0.8026 0.035 Uiso 1 1 calc R
C2 C -0.2467(11) 0.8506(11) 0.8555(7) 0.028(2) Uani 1 1 d .
C3 C -0.3815(11) 0.9792(10) 0.8256(8) 0.032(2) Uani 1 1 d .
H3 H -0.4474 1.0467 0.8731 0.038 Uiso 1 1 calc R
C4 C -0.4171(10) 1.0066(10) 0.7257(8) 0.025(2) Uani 1 1 d .
C5 C -0.3159(10) 0.9077(10) 0.6534(7) 0.024(2) Uani 1 1 d .
H5 H -0.3390 0.9253 0.5863 0.029 Uiso 1 1 calc R
C6 C -0.1807(10) 0.7829(10) 0.6830(7) 0.022(2) Uani 1 1 d .
C7 C -0.0679(10) 0.6749(10) 0.6026(8) 0.025(2) Uani 1 1 d .
C8 C -0.5664(11) 1.1471(10) 0.6973(8) 0.029(2) Uani 1 1 d U
C9 C 0.2902(13) 0.5484(12) 0.4465(8) 0.038(3) Uani 1 1 d .
H9 H 0.1980 0.6364 0.4592 0.045 Uiso 1 1 calc R
C10 C 0.4191(12) 0.5389(12) 0.3769(8) 0.034(2) Uani 1 1 d .
H10 H 0.4309 0.6187 0.3332 0.041 Uiso 1 1 calc R
C11 C 0.4644(12) 0.3130(11) 0.4528(8) 0.035(2) Uani 1 1 d .
H11 H 0.5140 0.2088 0.4698 0.042 Uiso 1 1 calc R
C12 C 0.6897(12) 0.3307(15) 0.3226(8) 0.046(3) Uani 1 1 d .
H12A H 0.7509 0.2273 0.3509 0.055 Uiso 1 1 calc R
H12B H 0.7441 0.3901 0.3288 0.055 Uiso 1 1 calc R
C13 C 0.6820(11) 0.3338(12) 0.2094(8) 0.035(3) Uani 1 1 d .
C14 C 0.6220(12) 0.2474(12) 0.1786(8) 0.039(3) Uani 1 1 d .
H14 H 0.5819 0.1896 0.2280 0.047 Uiso 1 1 calc R
C15 C 0.6206(12) 0.2458(12) 0.0755(8) 0.039(3) Uani 1 1 d .
H15 H 0.5806 0.1864 0.0563 0.047 Uiso 1 1 calc R
C16 C 0.6780(11) 0.3315(11) 0.0012(8) 0.031(2) Uani 1 1 d .
C17 C 0.7352(11) 0.4193(12) 0.0327(8) 0.036(3) Uani 1 1 d .
H17 H 0.7737 0.4786 -0.0164 0.043 Uiso 1 1 calc R
C18 C 0.7359(12) 0.4203(12) 0.1365(8) 0.038(3) Uani 1 1 d .
H18 H 0.7738 0.4811 0.1562 0.046 Uiso 1 1 calc R
C19 C 0.6738(11) 0.3334(12) -0.1116(8) 0.037(3) Uani 1 1 d .
H19A H 0.6214 0.2723 -0.1180 0.044 Uiso 1 1 calc R
H19B H 0.6105 0.4364 -0.1395 0.044 Uiso 1 1 calc R
C20 C 0.8978(11) 0.3585(10) -0.2357(7) 0.0288(14) Uani 1 1 d .
H20 H 0.8473 0.4635 -0.2463 0.035 Uiso 1 1 calc R
C21 C 1.0679(14) 0.1328(12) -0.2445(9) 0.050(3) Uani 1 1 d .
H21 H 1.1604 0.0475 -0.2622 0.060 Uiso 1 1 calc R
C22 C 0.9411(13) 0.1291(12) -0.1778(8) 0.0415(18) Uani 1 1 d .
H22 H 0.9301 0.0438 -0.1425 0.050 Uiso 1 1 calc R

loop_
_atom_site_aniso_label
_atom_site_aniso_U_11
_atom_site_aniso_U_22
_atom_site_aniso_U_33
_atom_site_aniso_U_23
_atom_site_aniso_U_13
_atom_site_aniso_U_12
Cu1 0.0203(6) 0.0207(6) 0.0215(7) -0.0015(5) 0.0049(5) -0.0012(5)
N1 0.024(4) 0.036(4) 0.020(4) -0.004(4) 0.002(3) -0.010(4)
N2 0.026(4) 0.043(5) 0.020(4) -0.007(4) 0.006(3) -0.013(4)
N3 0.026(3) 0.022(3) 0.029(3) -0.001(3) 0.001(3) -0.005(3)
N4 0.046(4) 0.034(3) 0.034(4) -0.007(3) 0.018(3) -0.017(3)
I1 0.0497(5) 0.0467(5) 0.0304(5) -0.0099(3) -0.0058(3) -0.0049(4)
O1 0.029(4) 0.015(3) 0.036(4) -0.003(3) 0.007(3) 0.004(3)
O2 0.034(4) 0.038(4) 0.027(4) -0.008(3) 0.002(3) -0.003(3)
O3 0.039(4) 0.020(3) 0.036(4) -0.007(3) 0.006(3) 0.002(3)
O4 0.022(3) 0.029(3) 0.020(4) 0.000(3) 0.004(3) -0.007(3)
C1 0.021(5) 0.022(5) 0.032(6) -0.006(4) 0.000(4) 0.000(4)
C2 0.035(5) 0.035(5) 0.017(5) -0.002(4) 0.006(4) -0.021(5)
C3 0.026(5) 0.017(5) 0.044(7) -0.007(4) -0.002(5) -0.002(4)
C4 0.012(4) 0.020(5) 0.038(6) -0.001(4) 0.003(4) -0.006(4)
C5 0.020(5) 0.026(5) 0.025(5) -0.002(4) 0.006(4) -0.014(4)
C6 0.018(4) 0.021(4) 0.020(5) -0.005(4) 0.007(4) -0.007(4)
C7 0.015(4) 0.021(5) 0.036(6) -0.013(4) 0.001(4) -0.002(4)
C8 0.023(5) 0.018(5) 0.032(6) 0.003(4) 0.010(4) -0.003(4)
C9 0.041(6) 0.037(6) 0.027(6) -0.004(5) -0.002(5) -0.011(5)
C10 0.043(6) 0.041(6) 0.025(6) 0.000(4) 0.001(5) -0.027(5)
C11 0.034(6) 0.034(5) 0.025(6) -0.008(5) 0.001(5) -0.006(5)
C12 0.024(6) 0.070(8) 0.036(7) -0.011(6) 0.005(5) -0.015(6)
C13 0.017(5) 0.046(6) 0.030(6) -0.006(5) 0.006(4) -0.005(5)
C14 0.042(6) 0.041(6) 0.034(6) 0.008(5) 0.007(5) -0.026(5)
C15 0.037(6) 0.042(6) 0.040(7) -0.008(5) 0.006(5) -0.021(5)
C16 0.018(5) 0.033(5) 0.033(6) -0.004(4) 0.003(4) -0.007(4)
C17 0.029(5) 0.048(6) 0.029(6) 0.002(5) 0.006(4) -0.022(5)
C18 0.035(6) 0.047(6) 0.033(6) -0.011(5) 0.009(5) -0.021(5)
C19 0.026(5) 0.040(6) 0.040(6) -0.009(5) 0.009(5) -0.015(5)
C20 0.026(3) 0.022(3) 0.029(3) -0.001(3) 0.001(3) -0.005(3)
C21 0.050(7) 0.023(5) 0.054(8) -0.003(5) 0.016(6) -0.007(5)
C22 0.046(4) 0.034(3) 0.034(4) -0.007(3) 0.018(3) -0.017(3)

loop_
_atom_type_symbol
_atom_type_description
_atom_type_scat_dispersion_real
_atom_type_scat_dispersion_imag
_atom_type_scat_source
C C 0.0033 0.0016 'International Tables Vol C Tables 4.2.6.8 and 6.1.1.4'
H H 0.0000 0.0000 'International Tables Vol C Tables 4.2.6.8 and 6.1.1.4'
N N 0.0061 0.0033 'International Tables Vol C Tables 4.2.6.8 and 6.1.1.4'
O O 0.0106 0.0060 'International Tables Vol C Tables 4.2.6.8 and 6.1.1.4'
Cu Cu 0.3201 1.2651 'International Tables Vol C Tables 4.2.6.8 and 6.1.1.4'
I I -0.4742 1.8119 'International Tables Vol C Tables 4.2.6.8 and 6.1.1.4'

loop_
_geom_angle_atom_site_label_1
_geom_angle_atom_site_label_2
_geom_angle_atom_site_label_3
_geom_angle
_geom_angle_site_symmetry_1
_geom_angle_site_symmetry_3
N1 Cu1 N3 178.1(3) . 1_456
N1 Cu1 O1 94.7(3) . .
N3 Cu1 O1 86.8(3) 1_456 .
N1 Cu1 O4 88.0(3) . 1_645
N3 Cu1 O4 91.2(3) 1_456 1_645
O1 Cu1 O4 154.4(3) . 1_645
N1 Cu1 O2 89.4(3) . 2_566
N3 Cu1 O2 88.9(3) 1_456 2_566
O1 Cu1 O2 109.9(3) . 2_566
O4 Cu1 O2 95.5(3) 1_645 2_566
C11 N1 C9 105.6(8) . .
C11 N1 Cu1 126.0(7) . .
C9 N1 Cu1 128.4(6) . .
C11 N2 C10 107.6(8) . .
C11 N2 C12 126.4(9) . .
C10 N2 C12 126.0(9) . .
C20 N3 C21 103.3(8) . .
C20 N3 Cu1 129.0(6) . 1_654
C21 N3 Cu1 127.4(7) . 1_654
C20 N4 C22 106.6(8) . .
C20 N4 C19 126.4(8) . .
C22 N4 C19 127.0(8) . .
C7 O1 Cu1 140.2(7) . .
C7 O2 Cu1 135.4(7) . 2_566
C8 O4 Cu1 105.9(5) . 1_465
C2 C1 C6 121.0(8) . .
C2 C1 H1 119.5 . .
C6 C1 H1 119.5 . .
C1 C2 C3 118.8(9) . .
C1 C2 I1 121.0(7) . .
C3 C2 I1 120.1(7) . .
C4 C3 C2 120.5(9) . .
C4 C3 H3 119.7 . .
C2 C3 H3 119.7 . .
C3 C4 C5 119.9(8) . .
C3 C4 C8 118.5(8) . .
C5 C4 C8 121.6(9) . .
C6 C5 C4 119.2(9) . .
C6 C5 H5 120.4 . .
C4 C5 H5 120.4 . .
C1 C6 C5 120.6(8) . .
C1 C6 C7 120.3(8) . .
C5 C6 C7 119.1(8) . .
O2 C7 O1 128.7(8) . .
O2 C7 C6 117.6(8) . .
O1 C7 C6 113.7(8) . .
O3 C8 O4 125.2(9) . .
O3 C8 C4 117.9(10) . .
O4 C8 C4 116.8(8) . .
C10 C9 N1 108.4(9) . .
C10 C9 H9 125.8 . .
N1 C9 H9 125.8 . .
C9 C10 N2 107.7(9) . .
C9 C10 H10 126.2 . .
N2 C10 H10 126.2 . .
N2 C11 N1 110.8(8) . .
N2 C11 H11 124.6 . .
N1 C11 H11 124.6 . .
N2 C12 C13 111.6(9) . .
N2 C12 H12A 109.3 . .
C13 C12 H12A 109.3 . .
N2 C12 H12B 109.3 . .
C13 C12 H12B 109.3 . .
H12A C12 H12B 108.0 . .
C18 C13 C14 118.7(10) . .
C18 C13 C12 120.3(11) . .
C14 C13 C12 121.0(10) . .
C15 C14 C13 121.0(9) . .
C15 C14 H14 119.5 . .
C13 C14 H14 119.5 . .
C16 C15 C14 120.4(11) . .
C16 C15 H15 119.8 . .
C14 C15 H15 119.8 . .
C15 C16 C17 118.2(10) . .
C15 C16 C19 120.9(10) . .
C17 C16 C19 120.8(9) . .
C16 C17 C18 121.0(9) . .
C16 C17 H17 119.5 . .
C18 C17 H17 119.5 . .
C13 C18 C17 120.7(11) . .
C13 C18 H18 119.7 . .
C17 C18 H18 119.7 . .
N4 C19 C16 113.6(9) . .
N4 C19 H19A 108.8 . .
C16 C19 H19A 108.8 . .
N4 C19 H19B 108.8 . .
C16 C19 H19B 108.8 . .
H19A C19 H19B 107.7 . .
N4 C20 N3 113.3(8) . .
N4 C20 H20 123.4 . .
N3 C20 H20 123.4 . .
N3 C21 C22 111.3(9) . .
N3 C21 H21 124.4 . .
C22 C21 H21 124.4 . .
C21 C22 N4 105.6(9) . .
C21 C22 H22 127.2 . .
N4 C22 H22 127.2 . .

loop_
_geom_bond_atom_site_label_1
_geom_bond_atom_site_label_2
_geom_bond_distance
_geom_bond_site_symmetry_2
Cu1 N1 1.979(7) .
Cu1 N3 1.993(8) 1_456
Cu1 O1 1.995(6) .
Cu1 O4 2.005(6) 1_645
Cu1 O2 2.268(8) 2_566
N1 C11 1.341(12) .
N1 C9 1.385(13) .
N2 C11 1.335(13) .
N2 C10 1.357(13) .
N2 C12 1.484(12) .
N3 C20 1.331(11) .
N3 C21 1.349(13) .
N3 Cu1 1.993(8) 1_654
N4 C20 1.316(12) .
N4 C22 1.362(13) .
N4 C19 1.476(12) .
I1 C2 2.089(10) .
O1 C7 1.260(10) .
O2 C7 1.237(12) .
O2 Cu1 2.268(8) 2_566
O3 C8 1.249(12) .
O4 C8 1.266(13) .
O4 Cu1 2.005(6) 1_465
C1 C2 1.377(13) .
C1 C6 1.379(13) .
C1 H1 0.9300 .
C2 C3 1.402(13) .
C3 C4 1.387(14) .
C3 H3 0.9300 .
C4 C5 1.396(13) .
C4 C8 1.527(12) .
C5 C6 1.387(12) .
C5 H5 0.9300 .
C6 C7 1.543(12) .
C9 C10 1.354(14) .
C9 H9 0.9300 .
C10 H10 0.9300 .
C11 H11 0.9300 .
C12 C13 1.520(15) .
C12 H12A 0.9700 .
C12 H12B 0.9700 .
C13 C18 1.354(14) .
C13 C14 1.384(16) .
C14 C15 1.380(16) .
C14 H14 0.9300 .
C15 C16 1.376(14) .
C15 H15 0.9300 .
C16 C17 1.380(15) .
C16 C19 1.509(15) .
C17 C18 1.387(15) .
C17 H17 0.9300 .
C18 H18 0.9300 .
C19 H19A 0.9700 .
C19 H19B 0.9700 .
C20 H20 0.9300 .
C21 C22 1.354(14) .
C21 H21 0.9300 .
C22 H22 0.9300 .

loop_
_geom_torsion_atom_site_label_1
_geom_torsion_atom_site_label_2
_geom_torsion_atom_site_label_3
_geom_torsion_atom_site_label_4
_geom_torsion
_geom_torsion_site_symmetry_1
O1 Cu1 N1 C11 164.6(9) .
O4 Cu1 N1 C11 10.1(9) 1_645
O2 Cu1 N1 C11 -85.5(9) 2_566
O1 Cu1 N1 C9 -13.5(9) .
O4 Cu1 N1 C9 -168.0(9) 1_645
O2 Cu1 N1 C9 96.4(9) 2_566
N1 Cu1 O1 C7 68.5(10) .
N3 Cu1 O1 C7 -110.2(10) 1_456
O4 Cu1 O1 C7 163.6(8) 1_645
O2 Cu1 O1 C7 -22.6(10) 2_566
C6 C1 C2 C3 1.0(14) .
C6 C1 C2 I1 178.2(7) .
C1 C2 C3 C4 1.2(14) .
I1 C2 C3 C4 -176.0(7) .
C2 C3 C4 C5 -1.8(14) .
C2 C3 C4 C8 179.2(8) .
C3 C4 C5 C6 0.1(13) .
C8 C4 C5 C6 179.1(8) .
C2 C1 C6 C5 -2.7(14) .
C2 C1 C6 C7 178.7(8) .
C4 C5 C6 C1 2.1(13) .
C4 C5 C6 C7 -179.2(8) .
Cu1 O2 C7 O1 74.0(13) 2_566
Cu1 O2 C7 C6 -108.3(9) 2_566
Cu1 O1 C7 O2 -22.7(17) .
Cu1 O1 C7 C6 159.5(7) .
C1 C6 C7 O2 -168.5(9) .
C5 C6 C7 O2 12.8(13) .
C1 C6 C7 O1 9.6(13) .
C5 C6 C7 O1 -169.1(8) .
Cu1 O4 C8 O3 0.3(11) 1_465
Cu1 O4 C8 C4 -178.9(6) 1_465
C3 C4 C8 O3 28.5(12) .
C5 C4 C8 O3 -150.5(9) .
C3 C4 C8 O4 -152.2(9) .
C5 C4 C8 O4 28.7(12) .
C11 N1 C9 C10 -0.6(12) .
Cu1 N1 C9 C10 177.8(7) .
N1 C9 C10 N2 -0.5(12) .
C11 N2 C10 C9 1.5(12) .
C12 N2 C10 C9 -177.7(10) .
C10 N2 C11 N1 -1.9(12) .
C12 N2 C11 N1 177.3(9) .
C9 N1 C11 N2 1.6(12) .
Cu1 N1 C11 N2 -176.9(7) .
C11 N2 C12 C13 110.3(12) .
C10 N2 C12 C13 -70.6(14) .
N2 C12 C13 C18 116.4(11) .
N2 C12 C13 C14 -64.4(13) .
C18 C13 C14 C15 1.7(15) .
C12 C13 C14 C15 -177.5(10) .
C13 C14 C15 C16 -0.5(16) .
C14 C15 C16 C17 -0.6(14) .
C14 C15 C16 C19 -178.6(9) .
C15 C16 C17 C18 0.5(14) .
C19 C16 C17 C18 178.5(9) .
C14 C13 C18 C17 -1.8(15) .
C12 C13 C18 C17 177.4(9) .
C16 C17 C18 C13 0.7(15) .
C20 N4 C19 C16 -103.5(12) .
C22 N4 C19 C16 77.3(14) .
C15 C16 C19 N4 -118.4(10) .
C17 C16 C19 N4 63.7(12) .
C22 N4 C20 N3 -0.1(13) .
C19 N4 C20 N3 -179.5(10) .
C21 N3 C20 N4 -0.1(13) .
Cu1 N3 C20 N4 173.5(7) 1_654
C20 N3 C21 C22 0.2(14) .
Cu1 N3 C21 C22 -173.5(8) 1_654
N3 C21 C22 N4 -0.3(15) .
C20 N4 C22 C21 0.3(13) .
C19 N4 C22 C21 179.6(11) .
